data_1503750
loop_
_publ_author_name
'Simonovic, Stevan'
'Frison, Jean-C\'edric'
'Koyuncu, Hasan'
'Whitwood, Adrian C.'
'Douthwaite, Richard E.'

_publ_section_title
;
 Addition of N-heterocyclic carbenes to imines: phenoxide assisted
 deprotonation of an imidazolium moiety and generation of breslow
 intermediates derived from imines.
;
_journal_issue 1
_journal_name_full 'Organic letters'
_journal_page_first 245
_journal_page_last 247
_journal_paper_doi 10.1021/ol802572n
_journal_volume 11
_journal_year 2009
_chemical_absolute_configuration ad
_chemical_formula_moiety 'C25 H28 N4 O3'
_chemical_formula_sum 'C25 H28 N4 O3'
_chemical_formula_weight 432.51
_chemical_name_systematic
; 
 ? 
;
_space_group_IT_number 4
_symmetry_cell_setting monoclinic
_symmetry_space_group_name_Hall 'P 2yb'
_symmetry_space_group_name_H-M 'P 1 21 1'
_atom_sites_solution_hydrogens geom
_atom_sites_solution_primary direct
_atom_sites_solution_secondary difmap
_audit_creation_date
;
'Thu Jul 10 22:07:42 2008'
;
_audit_creation_method
;
ShellX-97/CrysAlis RED, Oxford Diffraction Ltd.,
Version 1.171.32.24 (release 21-04-2008 CrysAlis171 .NET)
(compiled Apr 21 2008,18:23:10)
;
_cell_angle_alpha 90.0
_cell_angle_beta 91.5371(11)
_cell_angle_gamma 90.0
_cell_formula_units_Z 2
_cell_length_a 9.53356(12)
_cell_length_b 8.72657(10)
_cell_length_c 13.20228(16)
_cell_measurement_reflns_used 6406
_cell_measurement_temperature 110(2)
_cell_measurement_theta_max 70.5466
_cell_measurement_theta_min 4.6308
_cell_volume 1097.97(2)
_computing_cell_refinement
;
CrysAlis RED, Oxford Diffraction Ltd.,
Version 1.171.32.24 (release 21-04-2008 CrysAlis171 .NET)
(compiled Apr 21 2008,18:23:10)
;
_computing_data_collection
;
CrysAlis CCD, Oxford Diffraction Ltd.,
Version 1.171.32.24 (release 21-04-2008 CrysAlis171 .NET)
(compiled Apr 21 2008,18:23:10)
;
_computing_data_reduction
;
CrysAlis RED, Oxford Diffraction Ltd.,
Version 1.171.32.24 (release 21-04-2008 CrysAlis171 .NET)
(compiled Apr 21 2008,18:23:10)
;
_computing_structure_refinement 'SHELXL-97 (Sheldrick, 1997)'
_computing_structure_solution 'SHELXS-97 (Sheldrick, 1997)'
_diffrn_ambient_temperature 110(2)
_diffrn_detector_area_resol_mean 8.2707
_diffrn_measured_fraction_theta_full 0.962
_diffrn_measured_fraction_theta_max 0.962
_diffrn_measurement_details
;
  1 omega  -65.00   -6.00   1.0000    1.5000
omega____ theta____ kappa____ phi______ omega'___ theta'___ frames
    -       13.7937  -77.0000  300.0000    0.0000    0.0000 59

  2 omega   34.00   90.00   1.0000    1.5000
omega____ theta____ kappa____ phi______ omega'___ theta'___ frames
    -       13.7937   77.0000   30.0000    0.0000    0.0000 56

  3 omega   35.00   88.00   1.0000    1.5000
omega____ theta____ kappa____ phi______ omega'___ theta'___ frames
    -       13.7937   44.0000  158.0000    0.0000    0.0000 53

  4 omega  -36.00   11.00   1.0000    1.5000
omega____ theta____ kappa____ phi______ omega'___ theta'___ frames
    -      -13.7937   45.0000   60.0000    0.0000    0.0000 47

  5 omega  -58.00  -10.00   1.0000    1.5000
omega____ theta____ kappa____ phi______ omega'___ theta'___ frames
    -       13.7937  -45.0000   90.0000    0.0000    0.0000 48

  6 omega   36.00   92.00   1.0000    1.5000
omega____ theta____ kappa____ phi______ omega'___ theta'___ frames
    -       13.7937   77.0000  210.0000    0.0000    0.0000 56

  7 omega  -82.00  -55.00   1.0000    1.5000
omega____ theta____ kappa____ phi______ omega'___ theta'___ frames
    -      -13.7937  -44.0000  187.0000    0.0000    0.0000 27

  8 omega -117.00  -59.00   1.0000    6.0000
omega____ theta____ kappa____ phi______ omega'___ theta'___ frames
    -      -93.0000  -77.0000  240.0000    0.0000    0.0000 58

  9 omega -127.00  -14.00   1.0000    6.0000
omega____ theta____ kappa____ phi______ omega'___ theta'___ frames
    -      -93.0000   77.0000  150.0000    0.0000    0.0000 113

 10 omega  -65.00   -6.00   1.0000    6.0000
omega____ theta____ kappa____ phi______ omega'___ theta'___ frames
    -      -93.0000    0.0000  150.0000    0.0000    0.0000 59

 11 omega -118.00  -65.00   1.0000    6.0000
omega____ theta____ kappa____ phi______ omega'___ theta'___ frames
    -      -93.0000  -45.0000   60.0000    0.0000    0.0000 53

 12 omega -122.00  -61.00   1.0000    6.0000
omega____ theta____ kappa____ phi______ omega'___ theta'___ frames
    -      -93.0000    0.0000    0.0000    0.0000    0.0000 61

 13 omega -117.00  -67.00   1.0000    6.0000
omega____ theta____ kappa____ phi______ omega'___ theta'___ frames
    -      -93.0000  -44.0000   21.0000    0.0000    0.0000 50

 14 omega -166.00 -114.00   1.0000    6.0000
omega____ theta____ kappa____ phi______ omega'___ theta'___ frames
    -      -93.0000  -45.0000  330.0000    0.0000    0.0000 52

 15 omega -167.00 -122.00   1.0000    6.0000
omega____ theta____ kappa____ phi______ omega'___ theta'___ frames
    -      -93.0000  -45.0000   30.0000    0.0000    0.0000 45

 16 omega  -65.00   -6.00   1.0000    6.0000
omega____ theta____ kappa____ phi______ omega'___ theta'___ frames
    -      -93.0000    0.0000   90.0000    0.0000    0.0000 59

 17 omega   26.00   78.00   1.0000    6.0000
omega____ theta____ kappa____ phi______ omega'___ theta'___ frames
    -      100.0000  -45.0000   30.0000    0.0000    0.0000 52

 18 omega   89.00  128.00   1.0000    6.0000
omega____ theta____ kappa____ phi______ omega'___ theta'___ frames
    -      100.0000  -45.0000  270.0000    0.0000    0.0000 39

 19 omega   72.00  114.00   1.0000    6.0000
omega____ theta____ kappa____ phi______ omega'___ theta'___ frames
    -      100.0000   44.0000  172.0000    0.0000    0.0000 42

 20 omega   77.00  109.00   1.0000    6.0000
omega____ theta____ kappa____ phi______ omega'___ theta'___ frames
    -      100.0000   45.0000  270.0000    0.0000    0.0000 32

 21 omega   25.00   79.00   1.0000    6.0000
omega____ theta____ kappa____ phi______ omega'___ theta'___ frames
    -      100.0000  -77.0000  120.0000    0.0000    0.0000 54

 22 omega   22.00   79.00   1.0000    6.0000
omega____ theta____ kappa____ phi______ omega'___ theta'___ frames
    -      100.0000  -77.0000  196.0000    0.0000    0.0000 57

 23 omega   80.00  111.00   1.0000    6.0000
omega____ theta____ kappa____ phi______ omega'___ theta'___ frames
    -      100.0000  -45.0000  150.0000    0.0000    0.0000 31

;
_diffrn_orient_matrix_UB_11 -0.1590288591
_diffrn_orient_matrix_UB_12 0.0293550754
_diffrn_orient_matrix_UB_13 -0.0085615527
_diffrn_orient_matrix_UB_21 0.0267108018
_diffrn_orient_matrix_UB_22 0.1448265027
_diffrn_orient_matrix_UB_23 -0.0636057066
_diffrn_orient_matrix_UB_31 -0.0082829786
_diffrn_orient_matrix_UB_32 -0.0967763658
_diffrn_orient_matrix_UB_33 -0.0974919402
_diffrn_radiation_monochromator graphite
_diffrn_radiation_source 'Enhance (Cu) X-ray Source'
_diffrn_radiation_type 'Cu K\a'
_diffrn_radiation_wavelength 1.5418
_diffrn_reflns_av_R_equivalents 0.0236
_diffrn_reflns_av_sigmaI/netI 0.0290
_diffrn_reflns_limit_h_max 11
_diffrn_reflns_limit_h_min -11
_diffrn_reflns_limit_k_max 10
_diffrn_reflns_limit_k_min -10
_diffrn_reflns_limit_l_max 15
_diffrn_reflns_limit_l_min -15
_diffrn_reflns_number 7779
_diffrn_reflns_theta_full 70.70
_diffrn_reflns_theta_max 70.5466
_diffrn_reflns_theta_min 4.6308
_exptl_absorpt_coefficient_mu 0.705
_exptl_absorpt_correction_T_max 0.945
_exptl_absorpt_correction_T_min 0.665
_exptl_absorpt_correction_type multi-scan
_exptl_absorpt_process_details
;
CrysAlis RED, Oxford Diffraction Ltd.,
Version 1.171.32.24 (release 21-04-2008 CrysAlis171 .NET)
(compiled Apr 21 2008,18:23:10)
Empirical absorption correction using spherical harmonics,
 implemented in SCALE3 ABSPACK scaling algorithm.
;
_exptl_crystal_colour Yellow
_exptl_crystal_density_diffrn 1.308
_exptl_crystal_density_method 'not measured'
_exptl_crystal_description Block
_exptl_crystal_F_000 460
_exptl_crystal_size_max 0.55
_exptl_crystal_size_mid 0.33
_exptl_crystal_size_min 0.08
_refine_diff_density_max 0.162
_refine_diff_density_min -0.174
_refine_diff_density_rms 0.037
_refine_ls_abs_structure_details 'Flack H D (1983), Acta Cryst. A39, 876-881'
_refine_ls_abs_structure_Flack -0.11(19)
_refine_ls_extinction_method none
_refine_ls_goodness_of_fit_ref 1.128
_refine_ls_hydrogen_treatment mixed
_refine_ls_matrix_type full
_refine_ls_number_parameters 311
_refine_ls_number_reflns 3939
_refine_ls_number_restraints 1
_refine_ls_restrained_S_all 1.128
_refine_ls_R_factor_all 0.0320
_refine_ls_R_factor_gt 0.0298
_refine_ls_shift/su_max 0.000
_refine_ls_shift/su_mean 0.000
_refine_ls_structure_factor_coef Fsqd
_refine_ls_weighting_details 'calc w=1/[\s^2^(Fo^2^)+(0.0388P)^2^+0.3169P] where P=(Fo^2^+2Fc^2^)/3'
_refine_ls_weighting_scheme calc
_refine_ls_wR_factor_gt 0.0741
_refine_ls_wR_factor_ref 0.0840
_reflns_number_gt 3799
_reflns_number_total 3939
_reflns_threshold_expression >2sigma(I)
_cod_data_source_file ol802572n_si_002.cif
_cod_data_source_block compound4c
_cod_original_cell_volume 1097.97(8)
_cod_original_sg_symbol_H-M 'P 21'
_cod_database_code 1503750

loop_
_symmetry_equiv_pos_as_xyz
'x, y, z'
'-x, y+1/2, -z'

loop_
_atom_site_label
_atom_site_type_symbol
_atom_site_fract_x
_atom_site_fract_y
_atom_site_fract_z
_atom_site_U_iso_or_equiv
_atom_site_adp_type
_atom_site_occupancy
_atom_site_symmetry_multiplicity
_atom_site_calc_flag
_atom_site_refinement_flags
C1 C 0.81890(18) -0.18058(19) 0.42190(13) 0.0217(4) Uani 1 1 d .
C2 C 0.82513(18) -0.2294(2) 0.31792(13) 0.0247(4) Uani 1 1 d .
H2 H 0.7551 -0.2935 0.2918 0.030 Uiso 1 1 calc R
C3 C 0.93101(19) -0.18431(19) 0.25599(13) 0.0239(4) Uani 1 1 d .
H3 H 0.9312 -0.2160 0.1887 0.029 Uiso 1 1 calc R
C4 C 1.03876(18) -0.0903(2) 0.29477(13) 0.0223(4) Uani 1 1 d .
C5 C 1.03440(17) -0.03361(19) 0.39362(13) 0.0206(3) Uani 1 1 d .
H5 H 1.1046 0.0317 0.4180 0.025 Uiso 1 1 calc R
C6 C 0.92589(17) -0.07463(19) 0.45500(12) 0.0197(3) Uani 1 1 d .
C7 C 0.92557(17) -0.0173(2) 0.56253(12) 0.0202(3) Uani 1 1 d .
H7 H 0.999(2) 0.062(2) 0.5700(14) 0.018(4) Uiso 1 1 d .
C8 C 0.78606(17) 0.04623(19) 0.59646(12) 0.0197(3) Uani 1 1 d .
C9 C 0.69352(18) 0.1894(2) 0.43946(13) 0.0215(4) Uani 1 1 d .
H9 H 0.7869 0.1706 0.4128 0.026 Uiso 1 1 calc R
C10 C 0.5856(2) 0.1017(2) 0.37497(13) 0.0280(4) Uani 1 1 d .
H10A H 0.4929 0.1287 0.3954 0.042 Uiso 1 1 calc R
H10B H 0.5998 -0.0064 0.3839 0.042 Uiso 1 1 calc R
H10C H 0.5961 0.1278 0.3049 0.042 Uiso 1 1 calc R
C11 C 0.6650(2) 0.3607(2) 0.43754(14) 0.0279(4) Uani 1 1 d .
H11A H 0.7278 0.4112 0.4848 0.042 Uiso 1 1 calc R
H11B H 0.5699 0.3795 0.4560 0.042 Uiso 1 1 calc R
H11C H 0.6795 0.3996 0.3706 0.042 Uiso 1 1 calc R
C12 C 0.58057(18) 0.1620(2) 0.60947(13) 0.0216(4) Uani 1 1 d .
H12 H 0.501(2) 0.216(3) 0.5880(16) 0.030(6) Uiso 1 1 d .
C13 C 0.61021(17) 0.0955(2) 0.69928(12) 0.0206(3) Uani 1 1 d .
C14 C 0.52305(17) 0.0902(2) 0.79024(12) 0.0225(3) Uani 1 1 d .
C15 C 0.48727(19) 0.2270(2) 0.83767(14) 0.0272(4) Uani 1 1 d .
H15 H 0.5171 0.3203 0.8119 0.033 Uiso 1 1 calc R
C16 C 0.4067(2) 0.2226(3) 0.92371(15) 0.0328(4) Uani 1 1 d .
H16 H 0.3812 0.3136 0.9549 0.039 Uiso 1 1 calc R
C17 C 0.36422(19) 0.0844(3) 0.96330(14) 0.0347(4) Uani 1 1 d .
H17 H 0.3130 0.0825 1.0222 0.042 Uiso 1 1 calc R
C18 C 0.39766(19) -0.0516(3) 0.91556(14) 0.0317(4) Uani 1 1 d .
H18 H 0.3670 -0.1445 0.9415 0.038 Uiso 1 1 calc R
C19 C 0.47742(18) -0.0490(2) 0.82857(14) 0.0262(4) Uani 1 1 d .
H19 H 0.5000 -0.1401 0.7963 0.031 Uiso 1 1 calc R
C20 C 0.96754(17) -0.0910(2) 0.73604(13) 0.0204(3) Uani 1 1 d .
H20 H 1.012(2) 0.012(2) 0.7392(15) 0.021(5) Uiso 1 1 d .
C21 C 0.81793(17) -0.0660(2) 0.77117(13) 0.0211(3) Uani 1 1 d .
H21 H 0.769(2) -0.160(3) 0.7753(15) 0.025(5) Uiso 1 1 d .
C22 C 0.82230(18) 0.0090(2) 0.87575(13) 0.0254(4) Uani 1 1 d .
H22A H 0.7276 0.0274 0.8981 0.030 Uiso 1 1 calc R
H22B H 0.8708 0.1066 0.8729 0.030 Uiso 1 1 calc R
C23 C 0.89963(19) -0.0988(3) 0.95008(13) 0.0304(4) Uani 1 1 d .
H23A H 0.9059 -0.0508 1.0163 0.036 Uiso 1 1 calc R
H23B H 0.8462 -0.1928 0.9564 0.036 Uiso 1 1 calc R
C24 C 1.04627(19) -0.1371(2) 0.91579(13) 0.0285(4) Uani 1 1 d .
H24A H 1.0883 -0.2119 0.9617 0.034 Uiso 1 1 calc R
H24B H 1.1037 -0.0454 0.9186 0.034 Uiso 1 1 calc R
C25 C 1.04442(19) -0.2009(2) 0.80859(13) 0.0261(4) Uani 1 1 d .
H25A H 0.9979 -0.2997 0.8073 0.031 Uiso 1 1 calc R
H25B H 1.1399 -0.2154 0.7869 0.031 Uiso 1 1 calc R
N1 N 1.15268(16) -0.04699(18) 0.23234(11) 0.0257(3) Uani 1 1 d .
N2 N 0.97309(15) -0.14029(18) 0.63110(11) 0.0228(3) Uani 1 1 d .
H2A H 0.915(3) -0.219(3) 0.6186(19) 0.045(7) Uiso 1 1 d .
N3 N 0.74040(15) 0.02446(16) 0.69125(10) 0.0196(3) Uani 1 1 d .
N4 N 0.69088(15) 0.13228(15) 0.54637(10) 0.0193(3) Uani 1 1 d .
O1 O 0.72591(13) -0.22706(15) 0.48161(9) 0.0259(3) Uani 1 1 d .
O2 O 1.15472(16) -0.09556(18) 0.14406(10) 0.0368(3) Uani 1 1 d .
O3 O 1.24538(14) 0.03859(17) 0.26773(10) 0.0346(3) Uani 1 1 d .

loop_
_atom_site_aniso_label
_atom_site_aniso_U_11
_atom_site_aniso_U_22
_atom_site_aniso_U_33
_atom_site_aniso_U_23
_atom_site_aniso_U_13
_atom_site_aniso_U_12
C1 0.0203(8) 0.0204(8) 0.0244(9) 0.0012(7) 0.0007(7) 0.0042(6)
C2 0.0241(9) 0.0234(8) 0.0264(9) -0.0037(7) -0.0034(7) 0.0008(7)
C3 0.0291(9) 0.0247(9) 0.0179(8) -0.0024(7) -0.0012(7) 0.0050(7)
C4 0.0223(8) 0.0236(8) 0.0210(8) 0.0015(7) 0.0027(7) 0.0037(7)
C5 0.0205(8) 0.0204(8) 0.0208(9) 0.0011(7) -0.0014(6) 0.0022(7)
C6 0.0200(8) 0.0195(8) 0.0196(8) 0.0022(7) -0.0008(6) 0.0047(6)
C7 0.0182(8) 0.0222(8) 0.0202(9) -0.0017(7) 0.0018(6) 0.0022(7)
C8 0.0204(8) 0.0203(8) 0.0184(8) -0.0032(6) -0.0002(6) -0.0018(6)
C9 0.0224(8) 0.0248(9) 0.0175(8) 0.0032(7) 0.0024(6) 0.0027(7)
C10 0.0360(10) 0.0263(9) 0.0214(8) 0.0000(7) -0.0052(7) 0.0027(8)
C11 0.0306(9) 0.0248(9) 0.0279(9) 0.0028(8) -0.0045(7) 0.0003(8)
C12 0.0184(8) 0.0228(8) 0.0236(9) -0.0038(7) 0.0023(7) 0.0024(7)
C13 0.0176(8) 0.0227(8) 0.0214(8) -0.0038(7) 0.0008(6) 0.0003(7)
C14 0.0176(7) 0.0321(9) 0.0178(8) -0.0005(7) -0.0003(6) 0.0001(8)
C15 0.0221(9) 0.0341(10) 0.0253(9) -0.0028(8) 0.0016(7) 0.0005(7)
C16 0.0242(9) 0.0466(12) 0.0277(10) -0.0124(9) 0.0049(7) -0.0003(8)
C17 0.0223(9) 0.0584(13) 0.0237(9) -0.0033(9) 0.0058(7) -0.0002(10)
C18 0.0211(9) 0.0455(12) 0.0286(10) 0.0072(9) -0.0004(7) -0.0047(8)
C19 0.0209(8) 0.0312(9) 0.0265(9) 0.0013(8) -0.0012(7) -0.0012(7)
C20 0.0188(8) 0.0229(9) 0.0196(8) -0.0015(7) 0.0018(6) 0.0009(7)
C21 0.0200(8) 0.0234(9) 0.0196(8) 0.0028(7) -0.0013(6) -0.0006(7)
C22 0.0202(8) 0.0364(11) 0.0195(8) 0.0013(7) 0.0025(6) 0.0000(7)
C23 0.0259(9) 0.0463(12) 0.0189(8) 0.0050(8) 0.0014(7) -0.0017(8)
C24 0.0247(9) 0.0391(10) 0.0215(9) 0.0057(8) -0.0016(7) 0.0001(8)
C25 0.0221(9) 0.0305(10) 0.0255(9) 0.0016(7) -0.0016(7) 0.0032(7)
N1 0.0288(8) 0.0283(8) 0.0202(7) 0.0014(6) 0.0061(6) 0.0030(7)
N2 0.0237(7) 0.0246(8) 0.0199(7) -0.0011(6) -0.0026(6) 0.0028(6)
N3 0.0199(7) 0.0215(7) 0.0173(7) -0.0005(6) 0.0001(5) 0.0003(6)
N4 0.0202(7) 0.0204(7) 0.0175(7) 0.0002(5) 0.0007(5) 0.0012(5)
O1 0.0238(6) 0.0273(6) 0.0269(6) -0.0012(5) 0.0039(5) -0.0041(5)
O2 0.0448(8) 0.0450(9) 0.0210(6) -0.0034(6) 0.0099(6) -0.0031(7)
O3 0.0285(7) 0.0426(8) 0.0331(7) -0.0017(6) 0.0067(5) -0.0083(6)

loop_
_atom_type_symbol
_atom_type_description
_atom_type_scat_dispersion_real
_atom_type_scat_dispersion_imag
_atom_type_scat_source
C C 0.0181 0.0091 'International Tables Vol C Tables 4.2.6.8 and 6.1.1.4'
H H 0.0000 0.0000 'International Tables Vol C Tables 4.2.6.8 and 6.1.1.4'
N N 0.0311 0.0180 'International Tables Vol C Tables 4.2.6.8 and 6.1.1.4'
O O 0.0492 0.0322 'International Tables Vol C Tables 4.2.6.8 and 6.1.1.4'

loop_
_geom_angle_atom_site_label_1
_geom_angle_atom_site_label_2
_geom_angle_atom_site_label_3
_geom_angle
O1 C1 C6 121.28(15)
O1 C1 C2 123.04(16)
C6 C1 C2 115.68(15)
C3 C2 C1 122.18(16)
C3 C2 H2 118.9
C1 C2 H2 118.9
C2 C3 C4 119.58(16)
C2 C3 H3 120.2
C4 C3 H3 120.2
C5 C4 C3 120.59(16)
C5 C4 N1 119.07(15)
C3 C4 N1 120.30(16)
C6 C5 C4 119.91(16)
C6 C5 H5 120.0
C4 C5 H5 120.0
C5 C6 C1 121.76(16)
C5 C6 C7 119.26(15)
C1 C6 C7 118.78(15)
N2 C7 C6 109.29(14)
N2 C7 C8 110.06(13)
C6 C7 C8 115.04(14)
N2 C7 H7 104.0(11)
C6 C7 H7 107.9(11)
C8 C7 H7 110.0(11)
N4 C8 N3 107.81(14)
N4 C8 C7 130.25(15)
N3 C8 C7 121.92(14)
N4 C9 C11 109.60(14)
N4 C9 C10 109.37(14)
C11 C9 C10 111.51(15)
N4 C9 H9 108.8
C11 C9 H9 108.8
C10 C9 H9 108.8
C9 C10 H10A 109.5
C9 C10 H10B 109.5
H10A C10 H10B 109.5
C9 C10 H10C 109.5
H10A C10 H10C 109.5
H10B C10 H10C 109.5
C9 C11 H11A 109.5
C9 C11 H11B 109.5
H11A C11 H11B 109.5
C9 C11 H11C 109.5
H11A C11 H11C 109.5
H11B C11 H11C 109.5
C13 C12 N4 107.78(15)
C13 C12 H12 129.7(14)
N4 C12 H12 122.5(13)
C12 C13 N3 106.95(14)
C12 C13 C14 128.36(16)
N3 C13 C14 124.65(15)
C19 C14 C15 120.12(15)
C19 C14 C13 120.70(17)
C15 C14 C13 119.18(17)
C16 C15 C14 119.40(18)
C16 C15 H15 120.3
C14 C15 H15 120.3
C17 C16 C15 120.57(19)
C17 C16 H16 119.7
C15 C16 H16 119.7
C16 C17 C18 120.20(16)
C16 C17 H17 119.9
C18 C17 H17 119.9
C17 C18 C19 119.90(19)
C17 C18 H18 120.1
C19 C18 H18 120.1
C14 C19 C18 119.77(18)
C14 C19 H19 120.1
C18 C19 H19 120.1
N2 C20 C21 112.96(14)
N2 C20 C25 112.52(14)
C21 C20 C25 109.60(14)
N2 C20 H20 106.3(11)
C21 C20 H20 105.1(12)
C25 C20 H20 110.0(12)
N3 C21 C20 107.99(13)
N3 C21 C22 114.33(14)
C20 C21 C22 109.44(14)
N3 C21 H21 105.4(12)
C20 C21 H21 110.9(12)
C22 C21 H21 108.7(12)
C21 C22 C23 108.44(15)
C21 C22 H22A 110.0
C23 C22 H22A 110.0
C21 C22 H22B 110.0
C23 C22 H22B 110.0
H22A C22 H22B 108.4
C24 C23 C22 112.02(15)
C24 C23 H23A 109.2
C22 C23 H23A 109.2
C24 C23 H23B 109.2
C22 C23 H23B 109.2
H23A C23 H23B 107.9
C23 C24 C25 111.74(15)
C23 C24 H24A 109.3
C25 C24 H24A 109.3
C23 C24 H24B 109.3
C25 C24 H24B 109.3
H24A C24 H24B 107.9
C24 C25 C20 110.33(15)
C24 C25 H25A 109.6
C20 C25 H25A 109.6
C24 C25 H25B 109.6
C20 C25 H25B 109.6
H25A C25 H25B 108.1
O3 N1 O2 122.08(15)
O3 N1 C4 119.12(15)
O2 N1 C4 118.79(15)
C20 N2 C7 110.69(13)
C20 N2 H2A 111.3(16)
C7 N2 H2A 105.4(17)
C8 N3 C13 108.54(13)
C8 N3 C21 124.22(14)
C13 N3 C21 127.21(13)
C8 N4 C12 108.89(14)
C8 N4 C9 128.59(14)
C12 N4 C9 122.51(14)

loop_
_geom_bond_atom_site_label_1
_geom_bond_atom_site_label_2
_geom_bond_distance
C1 O1 1.269(2)
C1 C6 1.436(2)
C1 C2 1.440(2)
C2 C3 1.373(3)
C2 H2 0.9300
C3 C4 1.401(3)
C3 H3 0.9300
C4 C5 1.397(2)
C4 N1 1.432(2)
C5 C6 1.378(2)
C5 H5 0.9300
C6 C7 1.505(2)
C7 N2 1.468(2)
C7 C8 1.520(2)
C7 H7 0.99(2)
C8 N4 1.339(2)
C8 N3 1.349(2)
C9 N4 1.498(2)
C9 C11 1.520(2)
C9 C10 1.524(2)
C9 H9 0.9800
C10 H10A 0.9600
C10 H10B 0.9600
C10 H10C 0.9600
C11 H11A 0.9600
C11 H11B 0.9600
C11 H11C 0.9600
C12 C13 1.343(3)
C12 N4 1.383(2)
C12 H12 0.93(2)
C13 N3 1.394(2)
C13 C14 1.479(2)
C14 C19 1.391(3)
C14 C15 1.394(3)
C15 C16 1.389(3)
C15 H15 0.9300
C16 C17 1.380(3)
C16 H16 0.9300
C17 C18 1.385(3)
C17 H17 0.9300
C18 C19 1.394(3)
C18 H18 0.9300
C19 H19 0.9300
C20 N2 1.453(2)
C20 C21 1.527(2)
C20 C25 1.528(2)
C20 H20 1.00(2)
C21 N3 1.497(2)
C21 C22 1.528(2)
C21 H21 0.95(2)
C22 C23 1.534(3)
C22 H22A 0.9700
C22 H22B 0.9700
C23 C24 1.518(2)
C23 H23A 0.9700
C23 H23B 0.9700
C24 C25 1.520(3)
C24 H24A 0.9700
C24 H24B 0.9700
C25 H25A 0.9700
C25 H25B 0.9700
N1 O3 1.239(2)
N1 O2 1.241(2)
N2 H2A 0.90(3)

loop_
_geom_hbond_atom_site_label_D
_geom_hbond_atom_site_label_H
_geom_hbond_atom_site_label_A
_geom_hbond_distance_DH
_geom_hbond_distance_HA
_geom_hbond_distance_DA
_geom_hbond_angle_DHA
N2 H2A O1 0.90(3) 2.52(3) 3.1260(19) 126(2)

loop_
_geom_torsion_atom_site_label_1
_geom_torsion_atom_site_label_2
_geom_torsion_atom_site_label_3
_geom_torsion_atom_site_label_4
_geom_torsion
O1 C1 C2 C3 -176.38(17)
C6 C1 C2 C3 3.5(2)
C1 C2 C3 C4 1.3(3)
C2 C3 C4 C5 -4.4(3)
C2 C3 C4 N1 177.66(16)
C3 C4 C5 C6 2.3(2)
N1 C4 C5 C6 -179.70(15)
C4 C5 C6 C1 2.8(2)
C4 C5 C6 C7 177.73(15)
O1 C1 C6 C5 174.28(16)
C2 C1 C6 C5 -5.6(2)
O1 C1 C6 C7 -0.6(2)
C2 C1 C6 C7 179.48(14)
C5 C6 C7 N2 -101.69(18)
C1 C6 C7 N2 73.34(18)
C5 C6 C7 C8 133.92(16)
C1 C6 C7 C8 -51.0(2)
N2 C7 C8 N4 -163.37(16)
C6 C7 C8 N4 -39.4(3)
N2 C7 C8 N3 18.9(2)
C6 C7 C8 N3 142.86(16)
N4 C12 C13 N3 0.11(19)
N4 C12 C13 C14 -177.75(17)
C12 C13 C14 C19 118.4(2)
N3 C13 C14 C19 -59.1(2)
C12 C13 C14 C15 -61.8(3)
N3 C13 C14 C15 120.70(19)
C19 C14 C15 C16 0.5(3)
C13 C14 C15 C16 -179.32(17)
C14 C15 C16 C17 1.1(3)
C15 C16 C17 C18 -2.1(3)
C16 C17 C18 C19 1.5(3)
C15 C14 C19 C18 -1.0(3)
C13 C14 C19 C18 178.74(15)
C17 C18 C19 C14 0.0(3)
N2 C20 C21 N3 -46.16(19)
C25 C20 C21 N3 -172.48(13)
N2 C20 C21 C22 -171.18(14)
C25 C20 C21 C22 62.49(18)
N3 C21 C22 C23 177.86(14)
C20 C21 C22 C23 -60.88(18)
C21 C22 C23 C24 57.0(2)
C22 C23 C24 C25 -54.2(2)
C23 C24 C25 C20 54.2(2)
N2 C20 C25 C24 175.11(15)
C21 C20 C25 C24 -58.32(19)
C5 C4 N1 O3 0.7(2)
C3 C4 N1 O3 178.64(16)
C5 C4 N1 O2 -178.76(16)
C3 C4 N1 O2 -0.8(2)
C21 C20 N2 C7 67.45(18)
C25 C20 N2 C7 -167.80(14)
C6 C7 N2 C20 -177.25(13)
C8 C7 N2 C20 -50.00(18)
N4 C8 N3 C13 1.89(18)
C7 C8 N3 C13 -179.92(15)
N4 C8 N3 C21 -179.87(15)
C7 C8 N3 C21 -1.7(2)
C12 C13 N3 C8 -1.23(19)
C14 C13 N3 C8 176.73(16)
C12 C13 N3 C21 -179.41(16)
C14 C13 N3 C21 -1.4(3)
C20 C21 N3 C8 14.2(2)
C22 C21 N3 C8 136.28(16)
C20 C21 N3 C13 -167.87(15)
C22 C21 N3 C13 -45.8(2)
N3 C8 N4 C12 -1.82(18)
C7 C8 N4 C12 -179.81(16)
N3 C8 N4 C9 179.29(15)
C7 C8 N4 C9 1.3(3)
C13 C12 N4 C8 1.06(19)
C13 C12 N4 C9 -179.98(14)
C11 C9 N4 C8 -129.59(18)
C10 C9 N4 C8 107.88(19)
C11 C9 N4 C12 51.7(2)
C10 C9 N4 C12 -70.9(2)
